data_7151515
loop_
_publ_author_name
'Bunnage, Mark E.'
'Chippindale, Ann M.'
'Davies, Stephen G.'
'Parkin, Richard M.'
'Smith, Andrew D.'
'Withey, Jonathan M.'

_publ_section_title
;
 Asymmetric synthesis of (1R,2S,3R)-3-methylcispentacin and
 (1S,2S,3R)-3-methyltranspentacin by kinetic resolution of tert-butyl
 (+-)-3-methylcyclopentene-1-carboxylate
;
_journal_coden_ASTM OBCRAK
_journal_issue 21
_journal_name_full 'Organic & Biomolecular Chemistry'
_journal_page_first 3698
_journal_page_last 3707
_journal_paper_doi 10.1039/b306935b
_journal_volume 1
_journal_year 2003
_chemical_absolute_configuration ad
_chemical_compound_source
;
see paper
;
_chemical_formula_moiety ' C26 H35 N1 O2  '
_chemical_formula_sum 'C26 H35 N O2'
_chemical_formula_weight 393.55
_chemical_melting_point ?
_chemical_name_systematic
;
tert-butyl(1R,2S,3R,aS)-3-methyl-2-(N-benzylamino)-
cyclopentane-1-carboxylate
;
_space_group_IT_number 18
_symmetry_cell_setting orthorhombic
_symmetry_space_group_name_Hall 'P 2ac 2ac'
_symmetry_space_group_name_H-M 'P 21 2 21'
_atom_sites_solution_hydrogens geom
_atom_sites_solution_primary direct
_audit_creation_date 02-11-05
_audit_creation_method CRYSTALS
_cell_angle_alpha 90
_cell_angle_beta 90
_cell_angle_gamma 90
_cell_formula_units_Z 4.00
_cell_length_a 9.9698(8)
_cell_length_b 10.8697(9)
_cell_length_c 21.974(4)
_cell_measurement_reflns_used 25
_cell_measurement_temperature 293
_cell_measurement_theta_max 28
_cell_measurement_theta_min 12
_cell_volume 2381.3(5)
_computing_cell_refinement 'CAD-4 software (Enraf-Nonius, 1989)'
_computing_data_collection 'CAD-4 software (Enraf-Nonius, 1989)'
_computing_data_reduction
;
RC93 (Watkin, D.J., Prout, C.K., Lilley, P.M.deQ. 1994)
;
_computing_molecular_graphics
;
CAMERON
;
_computing_publication_material
;
CRYSTALS Issue 10 (Watkin, Prout, Carruthers & Betteridge,
1996)
;
_computing_structure_refinement
;
CRYSTALS Issue 10 (Watkin, Prout, Carruthers & Betteridge,
1996)
;
_computing_structure_solution 'SIR92 (Giacovazzo et al, 1992)'
_diffrn_ambient_temperature 293
_diffrn_measured_fraction_theta_max 0.95
_diffrn_measurement_device_type '  Enraf-Nonius CAD4 '
_diffrn_measurement_method 2\q/\w
_diffrn_radiation_monochromator graphite
_diffrn_radiation_type 'Cu K\a'
_diffrn_radiation_wavelength 1.54180
_diffrn_reflns_av_R_equivalents 0.018
_diffrn_reflns_limit_h_max 12
_diffrn_reflns_limit_h_min -12
_diffrn_reflns_limit_k_max 13
_diffrn_reflns_limit_k_min -13
_diffrn_reflns_limit_l_max 26
_diffrn_reflns_limit_l_min -27
_diffrn_reflns_number 6749
_diffrn_reflns_theta_max 72.00
_diffrn_reflns_theta_min 0.00
_diffrn_standards_decay_% 2.92
_diffrn_standards_interval_time 3600
_diffrn_standards_number 3
_exptl_absorpt_coefficient_mu 0.528
_exptl_absorpt_correction_T_max 0.914
_exptl_absorpt_correction_T_min 0.632
_exptl_absorpt_correction_type empirical
_exptl_absorpt_process_details '\y scan'
_exptl_crystal_colour ' colourless '
_exptl_crystal_density_diffrn 1.098
_exptl_crystal_description ' plate '
_exptl_crystal_F_000 856.00
_exptl_crystal_size_max 1.00
_exptl_crystal_size_mid 0.80
_exptl_crystal_size_min 0.17
_refine_diff_density_max 0.269
_refine_diff_density_min -0.263
_refine_ls_abs_structure_details 'Flack, 1929 Friedal pairs'
_refine_ls_abs_structure_Flack 0.0(2)
_refine_ls_extinction_coef 612.9(404)
_refine_ls_extinction_method 'Larson 1970 Crystallographic Computing eq 22'
_refine_ls_goodness_of_fit_ref 1.0059
_refine_ls_hydrogen_treatment noref
_refine_ls_matrix_type full
_refine_ls_number_parameters 264
_refine_ls_number_reflns 4273
_refine_ls_R_factor_gt 0.0408
_refine_ls_shift/su_max 0.018190
_refine_ls_structure_factor_coef F
_refine_ls_weighting_details
;
Chebychev polynomial with 3 parameters (Carruthers and
Watkin, 1979)
2.27, 1.51, 1.50
;
_refine_ls_weighting_scheme calc
_refine_ls_wR_factor_ref 0.0508
_reflns_limit_h_max 12
_reflns_limit_h_min -12
_reflns_limit_k_max 13
_reflns_limit_k_min 0
_reflns_limit_l_max 27
_reflns_limit_l_min 0
_reflns_number_gt 4273
_reflns_number_total 4600
_reflns_threshold_expression >3.00\s(I)
_cod_data_source_file b306935b.txt
_cod_data_source_block CRYSTALS_cif
_cod_depositor_comments
;
The following automatic conversions were performed:
'_symmetry_cell_setting' value 'Orthorhombic ' changed to 'orthorhombic'
according to '/home/adriana/struct/CIF-dictionaries/cif_core.dic'
dictionary named 'cif_core.dic' version 2.4.1 from
2010-06-29.

'_exptl_absorpt_correction_type' value 'EMPIRICAL' changed to
'empirical' according to
'/home/adriana/struct/CIF-dictionaries/cif_core.dic' dictionary named
'cif_core.dic' version 2.4.1 from 2010-06-29.

Automatic conversion script
Id: cif_fix_enum 1555 2011-01-17 13:19:09Z saulius 

The following automatic conversions were performed:

'_chemical_melting_point' value 'not measured' was changed to '?' -
the value is undefined or not given.

Automatic conversion script
Id: cif_fix_values 1569 2011-02-09 13:29:24Z adriana 

The following automatic conversions were performed:

'_atom_sites_solution_primary' value 'Direct_Methods' was changed to
'direct'.

'_atom_sites_solution_hydrogens' value 'Geometric' was changed to
'geom'.

Automatic conversion script
Id: cif_fix_values 6452 2018-10-05 10:23:21Z andrius 
;
_cod_original_cell_volume 2381.28
_cod_original_sg_symbol_H-M 'P 21 2 21 '
_cod_original_formula_sum ' C26 H35 N1 O2 '
_cod_database_code 7151515

loop_
_symmetry_equiv_pos_as_xyz
x,y,z
x+1/2,-y,-z+1/2
-x,y,-z
-x+1/2,-y,z+1/2

loop_
_atom_site_aniso_label
_atom_site_aniso_U_11
_atom_site_aniso_U_22
_atom_site_aniso_U_33
_atom_site_aniso_U_23
_atom_site_aniso_U_13
_atom_site_aniso_U_12
O1 0.0531(5) 0.0585(5) 0.0609(6) 0.0045(4) -0.0032(4) -0.0066(4)
O2 0.0845(8) 0.0555(6) 0.0822(7) 0.0097(5) -0.0211(6) -0.0019(5)
N3 0.0619(6) 0.0475(5) 0.0447(5) -0.0024(4) 0.0080(5) -0.0019(5)
C4 0.0522(6) 0.0524(6) 0.0418(5) -0.0011(5) 0.0008(5) -0.0003(5)
C5 0.0643(8) 0.0515(7) 0.0479(6) -0.0037(5) 0.0030(6) -0.0035(6)
C6 0.0555(7) 0.0487(6) 0.0448(6) -0.0008(5) -0.0017(5) 0.0012(5)
C7 0.0701(8) 0.0502(6) 0.0456(7) -0.0013(5) 0.0052(6) 0.0090(6)
C8 0.082(1) 0.0618(8) 0.0604(8) -0.0040(7) 0.0037(8) -0.0078(8)
C9 0.0545(7) 0.0485(6) 0.0448(6) -0.0025(5) 0.0043(5) -0.0044(5)
C10 0.083(1) 0.0480(7) 0.0561(8) -0.0014(6) 0.0160(7) 0.0042(7)
C11 0.097(1) 0.080(1) 0.067(1) 0.0040(9) 0.0302(9) -0.001(1)
C12 0.0721(9) 0.0512(7) 0.0626(8) 0.0051(6) 0.0157(7) 0.0176(7)
C13 0.0757(9) 0.0647(8) 0.0634(9) -0.0029(7) 0.0085(8) -0.0041(8)
C14 0.071(1) 0.073(1) 0.089(1) 0.0141(9) 0.0087(9) 0.0142(8)
C15 0.081(1) 0.083(1) 0.075(1) 0.0200(9) 0.0185(9) 0.0194(9)
C16 0.071(1) 0.0701(9) 0.070(1) -0.0004(8) -0.0006(8) -0.0212(8)
C17 0.098(2) 0.125(2) 0.082(1) -0.005(1) -0.011(1) 0.050(2)
C18 0.117(2) 0.0516(8) 0.090(1) -0.0117(8) 0.009(1) -0.0120(9)
C19 0.125(2) 0.0674(9) 0.0576(9) -0.0118(8) -0.007(1) -0.005(1)
C20 0.0689(9) 0.081(1) 0.0513(8) -0.0107(7) 0.0158(7) -0.0039(8)
C21 0.115(2) 0.077(1) 0.115(2) -0.023(1) -0.006(1) -0.024(1)
C22 0.102(2) 0.132(2) 0.066(1) 0.024(1) 0.016(1) 0.053(2)
C23 0.127(2) 0.071(1) 0.0533(8) -0.0076(8) 0.021(1) 0.008(1)
C24 0.0506(7) 0.0767(9) 0.0604(8) -0.0068(7) -0.0038(6) -0.0021(7)
C25 0.065(1) 0.122(2) 0.110(2) -0.027(1) -0.016(1) -0.014(1)
C26 0.070(1) 0.095(1) 0.134(2) 0.005(1) -0.012(1) 0.020(1)
C27 0.178(3) 0.154(2) 0.082(1) -0.022(2) 0.047(2) -0.103(2)
C28 0.0574(8) 0.094(1) 0.080(1) -0.0101(9) 0.0121(8) 0.0069(8)
C29 0.070(1) 0.123(2) 0.191(3) 0.023(2) -0.026(2) -0.031(1)

loop_
_atom_site_label
_atom_site_fract_x
_atom_site_fract_y
_atom_site_fract_z
_atom_site_U_iso_or_equiv
_atom_site_occupancy
_atom_site_thermal_displace_type
O1 0.3339(1) 0.06520(9) 0.09638(5) 0.0570 1.0000 Uani
O2 0.5116(1) -0.0065(1) 0.14781(6) 0.0707 1.0000 Uani
N3 0.5057(1) 0.3162(1) 0.20022(5) 0.0504 1.0000 Uani
C4 0.5241(1) 0.1906(1) 0.09788(6) 0.0485 1.0000 Uani
C5 0.4302(1) 0.2216(1) 0.23247(6) 0.0539 1.0000 Uani
C6 0.4579(1) 0.0729(1) 0.11859(6) 0.0494 1.0000 Uani
C7 0.3986(2) 0.2536(1) 0.29831(6) 0.0537 1.0000 Uani
C8 0.4791(2) 0.3280(2) 0.33318(7) 0.0669 1.0000 Uani
C9 0.5858(1) 0.2735(1) 0.14870(6) 0.0488 1.0000 Uani
C10 0.4334(2) 0.4336(1) 0.19148(7) 0.0593 1.0000 Uani
C11 0.2608(2) 0.2189(2) 0.38733(8) 0.0764 1.0000 Uani
C12 0.3456(2) 0.4354(1) 0.13451(7) 0.0585 1.0000 Uani
C13 0.2873(2) 0.1994(2) 0.32577(8) 0.0673 1.0000 Uani
C14 0.2233(2) 0.3750(2) 0.1343(1) 0.0752 1.0000 Uani
C15 0.3858(2) 0.4914(2) 0.08076(9) 0.0756 1.0000 Uani
C16 0.2490(2) -0.0440(2) 0.10690(8) 0.0684 1.0000 Uani
C17 0.1909(3) 0.4207(3) 0.0289(1) 0.0926 1.0000 Uani
C18 0.5302(3) 0.5410(2) 0.1953(1) 0.0801 1.0000 Uani
C19 0.4525(3) 0.3464(2) 0.39445(8) 0.0773 1.0000 Uani
C20 0.6502(2) 0.1565(2) 0.06111(7) 0.0637 1.0000 Uani
C21 0.3132(3) -0.1568(2) 0.0817(1) 0.0962 1.0000 Uani
C22 0.3084(3) 0.4834(3) 0.02869(9) 0.0867 1.0000 Uani
C23 0.3445(2) 0.2920(2) 0.42089(8) 0.0760 1.0000 Uani
C24 0.7165(1) 0.2082(2) 0.16626(7) 0.0613 1.0000 Uani
C25 0.8152(2) 0.2918(3) 0.1985(1) 0.0914 1.0000 Uani
C26 0.1472(2) 0.3660(2) 0.0816(1) 0.0939 1.0000 Uani
C27 0.2194(4) -0.0548(3) 0.1736(1) 0.1049 1.0000 Uani
C28 0.7673(2) 0.1566(2) 0.10526(9) 0.0738 1.0000 Uani
C29 0.1254(2) -0.0154(3) 0.0693(2) 0.1111 1.0000 Uani
H41 0.4489 0.2333 0.0764 0.0485 1.0000 Uiso
H51 0.4839 0.1439 0.2320 0.0544 1.0000 Uiso
H52 0.3437 0.2081 0.2105 0.0544 1.0000 Uiso
H81 0.5581 0.3695 0.3141 0.0785 1.0000 Uiso
H91 0.5949 0.3600 0.1337 0.0491 1.0000 Uiso
H101 0.3694 0.4402 0.2264 0.0606 1.0000 Uiso
H111 0.1809 0.1796 0.4069 0.0677 1.0000 Uiso
H131 0.2260 0.1462 0.3012 0.0805 1.0000 Uiso
H141 0.1893 0.3373 0.1729 0.0964 1.0000 Uiso
H151 0.4720 0.5383 0.0797 0.0614 1.0000 Uiso
H171 0.1363 0.4144 -0.0092 0.0964 1.0000 Uiso
H181 0.4802 0.6197 0.1893 0.0817 1.0000 Uiso
H182 0.5744 0.5414 0.2361 0.0817 1.0000 Uiso
H183 0.6001 0.5325 0.1629 0.0817 1.0000 Uiso
H191 0.5130 0.3999 0.4193 0.0673 1.0000 Uiso
H201 0.6657 0.2184 0.0282 0.0485 1.0000 Uiso
H202 0.6393 0.0730 0.0426 0.0485 1.0000 Uiso
H211 0.2540 -0.2295 0.0893 0.1010 1.0000 Uiso
H212 0.4019 -0.1702 0.1018 0.1010 1.0000 Uiso
H213 0.3267 -0.1467 0.0368 0.1010 1.0000 Uiso
H221 0.3396 0.5242 -0.0096 0.0797 1.0000 Uiso
H231 0.3262 0.3056 0.4651 0.0805 1.0000 Uiso
H241 0.7037 0.1424 0.1976 0.0617 1.0000 Uiso
H251 0.8981 0.2444 0.2088 0.0957 1.0000 Uiso
H252 0.8390 0.3622 0.1713 0.0957 1.0000 Uiso
H253 0.7736 0.3239 0.2368 0.0957 1.0000 Uiso
H261 0.0605 0.3198 0.0820 0.0772 1.0000 Uiso
H271 0.1620 -0.1287 0.1810 0.1306 1.0000 Uiso
H272 0.3055 -0.0636 0.1967 0.1306 1.0000 Uiso
H273 0.1713 0.0206 0.1878 0.1306 1.0000 Uiso
H281 0.8412 0.2095 0.0891 0.0617 1.0000 Uiso
H282 0.8011 0.0708 0.1110 0.0617 1.0000 Uiso
H291 0.0597 -0.0844 0.0731 0.1180 1.0000 Uiso
H292 0.0835 0.0625 0.0844 0.1180 1.0000 Uiso
H293 0.1516 -0.0052 0.0257 0.1180 1.0000 Uiso

loop_
_atom_type_symbol
_atom_type_scat_dispersion_real
_atom_type_scat_dispersion_imag
_atom_type_scat_Cromer_Mann_a1
_atom_type_scat_Cromer_Mann_b1
_atom_type_scat_Cromer_Mann_a2
_atom_type_scat_Cromer_Mann_b2
_atom_type_scat_Cromer_Mann_a3
_atom_type_scat_Cromer_Mann_b3
_atom_type_scat_Cromer_Mann_a4
_atom_type_scat_Cromer_Mann_b4
_atom_type_scat_Cromer_Mann_c
_atom_type_scat_source
'C   ' 0.0170 0.0090 2.3100 20.8439 1.0200 10.2075 1.5886 0.5687 0.8650 51.6512 0.2156 International_Tables_Vol_IV_Table_2.2B
'N   ' 0.0290 0.0180 12.2126 0.0057 3.1322 9.8933 2.0125 28.9975 1.1663 0.5826 -11.5290 International_Tables_Vol_IV_Table_2.2B
'O   ' 0.0470 0.0320 3.0485 13.2771 2.2868 5.7011 1.5463 0.3239 0.8670 32.9089 0.2508 International_Tables_Vol_IV_Table_2.2B
'H   ' 0.0000 0.0000 0.4930 10.5109 0.3229 26.1257 0.1402 3.1424 0.0408 57.7997 0.0030 International_Tables_Vol_IV_Table_2.2B

loop_
_geom_angle_atom_site_label_1
_geom_angle_site_symmetry_1
_geom_angle_atom_site_label_2
_geom_angle_site_symmetry_2
_geom_angle_atom_site_label_3
_geom_angle_site_symmetry_3
_geom_angle
_geom_angle_publ_flag
C6 . O1 . C16 . 121.7(1) no
C5 . N3 . C9 . 115.8(1) no
C5 . N3 . C10 . 114.8(1) no
C9 . N3 . C10 . 116.1(1) no
C6 . C4 . C9 . 116.5(1) no
C6 . C4 . C20 . 108.1(1) no
C9 . C4 . C20 . 101.1(1) no
C6 . C4 . H41 . 101.99 no
C9 . C4 . H41 . 111.41 no
C20 . C4 . H41 . 118.43 no
N3 . C5 . C7 . 114.1(1) no
N3 . C5 . H51 . 108.31 no
C7 . C5 . H51 . 108.29 no
N3 . C5 . H52 . 108.32 no
C7 . C5 . H52 . 108.33 no
H51 . C5 . H52 . 109.45 no
O1 . C6 . O2 . 124.4(1) no
O1 . C6 . C4 . 110.4(1) no
O2 . C6 . C4 . 125.1(1) no
C5 . C7 . C8 . 123.0(1) no
C5 . C7 . C13 . 118.7(1) no
C8 . C7 . C13 . 118.2(1) no
C7 . C8 . C19 . 121.0(2) no
C7 . C8 . H81 . 119.48 no
C19 . C8 . H81 . 119.52 no
N3 . C9 . C4 . 121.5(1) no
N3 . C9 . C24 . 114.6(1) no
C4 . C9 . C24 . 104.3(1) no
N3 . C9 . H91 . 90.36 no
C4 . C9 . H91 . 110.03 no
C24 . C9 . H91 . 116.16 no
N3 . C10 . C12 . 113.4(1) no
N3 . C10 . C18 . 110.3(2) no
C12 . C10 . C18 . 113.6(1) no
N3 . C10 . H101 . 105.86 no
C12 . C10 . H101 . 105.20 no
C18 . C10 . H101 . 107.94 no
C13 . C11 . C23 . 119.7(2) no
C13 . C11 . H111 . 120.18 no
C23 . C11 . H111 . 120.11 no
C10 . C12 . C14 . 120.0(1) no
C10 . C12 . C15 . 122.5(2) no
C14 . C12 . C15 . 117.4(2) no
C7 . C13 . C11 . 120.4(2) no
C7 . C13 . H131 . 119.83 no
C11 . C13 . H131 . 119.74 no
C12 . C14 . C26 . 121.1(2) no
C12 . C14 . H141 . 119.30 no
C26 . C14 . H141 . 119.54 no
C12 . C15 . C22 . 121.1(2) no
C12 . C15 . H151 . 119.46 no
C22 . C15 . H151 . 119.51 no
O1 . C16 . C21 . 110.9(2) no
O1 . C16 . C27 . 109.2(1) no
C21 . C16 . C27 . 112.6(2) no
O1 . C16 . C29 . 102.5(2) no
C21 . C16 . C29 . 108.4(2) no
C27 . C16 . C29 . 112.9(3) no
C22 . C17 . C26 . 119.6(2) no
C22 . C17 . H171 . 120.11 no
C26 . C17 . H171 . 120.22 no
C10 . C18 . H181 . 109.53 no
C10 . C18 . H182 . 109.49 no
H181 . C18 . H182 . 109.57 no
C10 . C18 . H183 . 109.43 no
H181 . C18 . H183 . 109.44 no
H182 . C18 . H183 . 109.38 no
C8 . C19 . C23 . 120.3(2) no
C8 . C19 . H191 . 119.91 no
C23 . C19 . H191 . 119.83 no
C4 . C20 . C28 . 107.0(1) no
C4 . C20 . H201 . 110.11 no
C28 . C20 . H201 . 110.06 no
C4 . C20 . H202 . 110.06 no
C28 . C20 . H202 . 110.12 no
H201 . C20 . H202 . 109.47 no
C16 . C21 . H211 . 109.55 no
C16 . C21 . H212 . 109.63 no
H211 . C21 . H212 . 109.47 no
C16 . C21 . H213 . 109.49 no
H211 . C21 . H213 . 109.28 no
H212 . C21 . H213 . 109.42 no
C15 . C22 . C17 . 120.7(2) no
C15 . C22 . H221 . 119.63 no
C17 . C22 . H221 . 119.63 no
C11 . C23 . C19 . 120.4(2) no
C11 . C23 . H231 . 119.90 no
C19 . C23 . H231 . 119.73 no
C9 . C24 . C25 . 113.1(2) no
C9 . C24 . C28 . 103.3(1) no
C25 . C24 . C28 . 114.4(2) no
C9 . C24 . H241 . 113.30 no
C25 . C24 . H241 . 100.93 no
C28 . C24 . H241 . 112.38 no
C24 . C25 . H251 . 109.49 no
C24 . C25 . H252 . 109.49 no
H251 . C25 . H252 . 109.49 no
C24 . C25 . H253 . 109.45 no
H251 . C25 . H253 . 109.38 no
H252 . C25 . H253 . 109.53 no
C14 . C26 . C17 . 120.0(2) no
C14 . C26 . H261 . 120.05 no
C17 . C26 . H261 . 119.96 no
C16 . C27 . H271 . 109.54 no
C16 . C27 . H272 . 109.51 no
H271 . C27 . H272 . 109.35 no
C16 . C27 . H273 . 109.59 no
H271 . C27 . H273 . 109.48 no
H272 . C27 . H273 . 109.34 no
C20 . C28 . C24 . 107.7(1) no
C20 . C28 . H281 . 109.89 no
C24 . C28 . H281 . 110.02 no
C20 . C28 . H282 . 109.83 no
C24 . C28 . H282 . 109.94 no
H281 . C28 . H282 . 109.45 no
C16 . C29 . H291 . 109.48 no
C16 . C29 . H292 . 109.40 no
H291 . C29 . H292 . 109.49 no
C16 . C29 . H293 . 109.44 no
H291 . C29 . H293 . 109.56 no
H292 . C29 . H293 . 109.46 no

loop_
_geom_bond_atom_site_label_1
_geom_bond_site_symmetry_1
_geom_bond_atom_site_label_2
_geom_bond_site_symmetry_2
_geom_bond_distance
_geom_bond_publ_flag
O1 . C6 . 1.332(2) yes
O1 . C16 . 1.476(2) yes
O2 . C6 . 1.202(2) yes
N3 . C5 . 1.458(2) yes
N3 . C9 . 1.461(2) yes
N3 . C10 . 1.479(2) yes
C4 . C6 . 1.510(2) yes
C4 . C9 . 1.561(2) yes
C4 . C20 . 1.540(2) yes
C4 . H41 . 1.000 no
C5 . C7 . 1.521(2) yes
C5 . H51 . 1.000 no
C5 . H52 . 1.000 no
C7 . C8 . 1.373(2) yes
C7 . C13 . 1.394(2) yes
C8 . C19 . 1.387(2) yes
C8 . H81 . 1.000 no
C9 . C24 . 1.533(2) yes
C9 . H91 . 1.000 no
C10 . C12 . 1.527(2) yes
C10 . C18 . 1.517(3) yes
C10 . H101 . 1.000 no
C11 . C13 . 1.395(2) yes
C11 . C23 . 1.369(3) yes
C11 . H111 . 1.000 no
C12 . C14 . 1.385(3) yes
C12 . C15 . 1.388(2) yes
C13 . H131 . 1.000 no
C14 . C26 . 1.389(4) yes
C14 . H141 . 1.000 no
C15 . C22 . 1.382(3) yes
C15 . H151 . 1.000 no
C16 . C21 . 1.491(3) yes
C16 . C27 . 1.501(3) yes
C16 . C29 . 1.515(3) yes
C17 . C22 . 1.356(4) yes
C17 . C26 . 1.373(4) yes
C17 . H171 . 1.000 no
C18 . H181 . 1.000 no
C18 . H182 . 1.000 no
C18 . H183 . 1.000 no
C19 . C23 . 1.358(3) yes
C19 . H191 . 1.000 no
C20 . C28 . 1.518(3) yes
C20 . H201 . 1.000 no
C20 . H202 . 1.000 no
C21 . H211 . 1.000 no
C21 . H212 . 1.000 no
C21 . H213 . 1.000 no
C22 . H221 . 1.000 no
C23 . H231 . 1.000 no
C24 . C25 . 1.516(3) yes
C24 . C28 . 1.539(2) yes
C24 . H241 . 1.000 no
C25 . H251 . 1.000 no
C25 . H252 . 1.000 no
C25 . H253 . 1.000 no
C26 . H261 . 1.000 no
C27 . H271 . 1.000 no
C27 . H272 . 1.000 no
C27 . H273 . 1.000 no
C28 . H281 . 1.000 no
C28 . H282 . 1.000 no
C29 . H291 . 1.000 no
C29 . H292 . 1.000 no
C29 . H293 . 1.000 no

loop_
_cod_related_entry_id
_cod_related_entry_database
_cod_related_entry_code
1 ChemSpider 9386614
